data_2213469
loop_
_publ_author_name
'Linden, Anthony'
'Wolstenholme, David'
'Basu Baul, Tushar S.'
'Rynjah, Wandondor'

_publ_section_title
Bis{\m-2-hydroxy-5-[(<i>E</i>)-2-(2-methoxyphenyl)diazenyl]benzoato}bis(di-<i>n</i>-butyl{2-hydroxy-5-[(<i>E</i>)-2-(2-methoxyphenyl)diazenyl]benzoato}tin(IV))
_journal_coeditor_code LH2373
_journal_issue 5
_journal_name_full 'Acta Crystallographica Section E'
_journal_page_first m1547
_journal_page_last m1548
_journal_paper_doi 10.1107/S1600536807020302
_journal_volume 63
_journal_year 2007
_chemical_formula_iupac '[Sn2 (C14 H11 N2 O4)4 (C4 H9)4]'
_chemical_formula_moiety 'C72 H80 N8 O16 Sn2'
_chemical_formula_sum 'C72 H80 N8 O16 Sn2'
_chemical_formula_weight 1550.66
_chemical_melting_point 353
_chemical_name_systematic
;
Bis{\m-2-hydroxy-5-[(E)-2-(2-methoxyphenyl)diazenyl]benzoato}bis(di-n-
butyl{2-hydroxy-5-[(E)-2-(2-methoxyphenyl)diazenyl]benzoato}tin(IV))
;
_space_group_IT_number 15
_symmetry_cell_setting monoclinic
_symmetry_space_group_name_Hall '-C 2yc'
_symmetry_space_group_name_H-M 'C 1 2/c 1'
_atom_sites_solution_hydrogens geom
_atom_sites_solution_primary direct
_atom_sites_solution_secondary difmap
_audit_creation_method SHELXL-97
_cell_angle_alpha 90.00
_cell_angle_beta 104.0634(11)
_cell_angle_gamma 90.00
_cell_formula_units_Z 4
_cell_length_a 35.6311(7)
_cell_length_b 10.6333(2)
_cell_length_c 19.5551(4)
_cell_measurement_reflns_used 84575
_cell_measurement_temperature 160.0(10)
_cell_measurement_theta_max 25.0
_cell_measurement_theta_min 2.0
_cell_volume 7186.9(2)
_computing_cell_refinement 'DENZO-SMN (Otwinowski & Minor, 1997)'
_computing_data_collection 'COLLECT (Nonius, 2000)'
_computing_data_reduction 'DENZO-SMN and SCALEPACK (Otwinowski & Minor, 1997)'
_computing_molecular_graphics 'ORTEPII (Johnson, 1976)'
_computing_publication_material 'SHELXL97 and PLATON (Spek, 2003)'
_computing_structure_refinement 'SHELXL97 (Sheldrick, 1997)'
_computing_structure_solution 'SIR92 (Altomare <i>et al.</i>,  1994)'
_diffrn_ambient_temperature 160.0(10)
_diffrn_detector_area_resol_mean 9
_diffrn_measured_fraction_theta_full 0.999
_diffrn_measured_fraction_theta_max 0.999
_diffrn_measurement_device_type 'Nonius KappaCCD area-detector'
_diffrn_measurement_method '\f and \w scans with \k offsets'
_diffrn_radiation_monochromator 'horizontally mounted graphite crystal'
_diffrn_radiation_source 'Nonius FR590 sealed tube generator'
_diffrn_radiation_type 'Mo K\a'
_diffrn_radiation_wavelength 0.71073
_diffrn_reflns_av_R_equivalents 0.1041
_diffrn_reflns_av_sigmaI/netI 0.0448
_diffrn_reflns_limit_h_max 42
_diffrn_reflns_limit_h_min -42
_diffrn_reflns_limit_k_max 12
_diffrn_reflns_limit_k_min -12
_diffrn_reflns_limit_l_max 22
_diffrn_reflns_limit_l_min -23
_diffrn_reflns_number 70128
_diffrn_reflns_theta_full 25.03
_diffrn_reflns_theta_max 25.03
_diffrn_reflns_theta_min 2.00
_diffrn_standards_decay_% 0
_diffrn_standards_number 0
_exptl_absorpt_coefficient_mu 0.766
_exptl_absorpt_correction_T_max 0.892
_exptl_absorpt_correction_T_min 0.805
_exptl_absorpt_correction_type multi-scan
_exptl_absorpt_process_details '(Blessing, 1995)'
_exptl_crystal_colour orange--red
_exptl_crystal_density_diffrn 1.433
_exptl_crystal_density_method 'not measured'
_exptl_crystal_description prism
_exptl_crystal_F_000 3184
_exptl_crystal_size_max 0.20
_exptl_crystal_size_mid 0.20
_exptl_crystal_size_min 0.15
_refine_diff_density_max 0.726
_refine_diff_density_min -1.124
_refine_ls_extinction_coef 0.00054(9)
_refine_ls_extinction_expression Fc^*^=kFc[1+0.001xFc^2^\l^3^/sin(2\q)]^-1/4^
_refine_ls_extinction_method SHELXL97
_refine_ls_goodness_of_fit_ref 1.089
_refine_ls_hydrogen_treatment constr
_refine_ls_matrix_type full
_refine_ls_number_parameters 524
_refine_ls_number_reflns 6347
_refine_ls_number_restraints 147
_refine_ls_restrained_S_all 1.100
_refine_ls_R_factor_all 0.0873
_refine_ls_R_factor_gt 0.0572
_refine_ls_shift/su_max 0.001
_refine_ls_shift/su_mean 0.000
_refine_ls_structure_factor_coef Fsqd
_refine_ls_weighting_details 'w=1/[\s^2^(Fo^2^)+(0.0562P)^2^+33.1175P] where P=(Fo^2^+2Fc^2^)/3'
_refine_ls_weighting_scheme calc
_refine_ls_wR_factor_gt 0.1327
_refine_ls_wR_factor_ref 0.1484
_reflns_number_gt 4601
_reflns_number_total 6348
_reflns_threshold_expression I>2\s(I)
_cod_data_source_file lh2373.cif
_cod_data_source_block I
_cod_original_sg_symbol_H-M 'C 2/c'
_cod_database_code 2213469
_cod_database_fobs_code 2213469

loop_
_symmetry_equiv_pos_as_xyz
'x, y, z'
'-x, y, -z+1/2'
'x+1/2, y+1/2, z'
'-x+1/2, y+1/2, -z+1/2'
'-x, -y, -z'
'x, -y, z-1/2'
'-x+1/2, -y+1/2, -z'
'x+1/2, -y+1/2, z-1/2'

loop_
_atom_site_type_symbol
_atom_site_label
_atom_site_fract_x
_atom_site_fract_y
_atom_site_fract_z
_atom_site_U_iso_or_equiv
_atom_site_adp_type
_atom_site_calc_flag
_atom_site_refinement_flags
_atom_site_occupancy
_atom_site_disorder_assembly
_atom_site_disorder_group
Sn Sn1 0.440621(10) 0.23007(4) 0.50793(3) 0.0626(2) Uani d D 1 . .
O O1 0.38955(10) 0.1216(3) 0.4884(2) 0.0622(11) Uani d . 1 A .
O O2 0.43609(12) -0.0038(4) 0.5434(3) 0.0775(13) Uani d . 1 A .
O O3 0.42002(13) -0.2343(4) 0.5729(3) 0.0739(12) Uani d . 1 A .
H H3 0.4325 -0.1672 0.5840 0.089 Uiso calc R 1 . .
O O4 0.21361(11) 0.1554(3) 0.4502(2) 0.0595(10) Uani d . 1 . .
O O5 0.40166(9) 0.3689(3) 0.4550(2) 0.0546(10) Uani d . 1 A .
O O6 0.45967(11) 0.4485(4) 0.4800(3) 0.0801(14) Uani d . 1 A .
O O7 0.47184(11) 0.6766(5) 0.4421(4) 0.104(2) Uani d . 1 A .
H H7 0.4759 0.6295 0.4776 0.124 Uiso calc R 1 . .
O O8 0.28023(12) 0.9501(4) 0.1671(2) 0.0615(10) Uani d . 1 . .
N N1 0.26745(13) -0.1497(4) 0.4320(2) 0.0515(11) Uani d . 1 . .
N N2 0.25529(13) -0.0380(4) 0.4257(2) 0.0518(11) Uani d . 1 . .
N N3 0.31623(12) 0.6859(4) 0.3049(2) 0.0478(10) Uani d . 1 . .
N N4 0.30688(12) 0.7685(4) 0.2575(2) 0.0462(10) Uani d . 1 . .
C C1 0.40120(16) 0.0127(6) 0.5147(3) 0.0614(16) Uani d . 1 . .
C C2 0.37205(16) -0.0880(5) 0.5096(3) 0.0541(14) Uani d . 1 A .
C C3 0.38338(17) -0.2071(6) 0.5400(3) 0.0589(15) Uani d . 1 . .
C C4 0.35504(19) -0.2998(5) 0.5339(3) 0.0611(16) Uani d . 1 A .
H H4 0.3622 -0.3799 0.5545 0.073 Uiso calc R 1 . .
C C5 0.31803(17) -0.2796(5) 0.4998(3) 0.0556(14) Uani d . 1 . .
H H5 0.2995 -0.3451 0.4967 0.067 Uiso calc R 1 A .
C C6 0.30644(16) -0.1620(5) 0.4686(3) 0.0499(13) Uani d . 1 A .
C C7 0.33387(15) -0.0672(5) 0.4743(3) 0.0507(13) Uani d . 1 . .
H H71 0.3264 0.0127 0.4537 0.061 Uiso calc R 1 A .
C C8 0.21665(16) -0.0261(5) 0.3836(3) 0.0513(13) Uani d . 1 . .
C C9 0.20017(18) -0.1081(5) 0.3296(3) 0.0598(15) Uani d . 1 . .
H H9 0.2145 -0.1785 0.3201 0.072 Uiso calc R 1 . .
C C10 0.16311(18) -0.0885(7) 0.2896(3) 0.0700(18) Uani d . 1 . .
H H10 0.1520 -0.1452 0.2527 0.084 Uiso calc R 1 . .
C C11 0.14208(19) 0.0138(6) 0.3031(4) 0.0701(17) Uani d . 1 . .
H H11 0.1165 0.0271 0.2757 0.084 Uiso calc R 1 . .
C C12 0.15840(17) 0.0967(6) 0.3567(3) 0.0608(15) Uani d . 1 . .
H H12 0.1439 0.1668 0.3661 0.073 Uiso calc R 1 . .
C C13 0.19547(16) 0.0780(5) 0.3962(3) 0.0525(14) Uani d . 1 . .
C C14 0.42436(14) 0.4608(5) 0.4515(3) 0.0551(14) Uani d . 1 . .
C C15 0.40969(14) 0.5758(5) 0.4136(3) 0.0476(13) Uani d . 1 A .
C C16 0.43376(16) 0.6769(6) 0.4106(4) 0.0676(18) Uani d . 1 . .
C C17 0.41870(17) 0.7851(6) 0.3733(4) 0.0729(19) Uani d . 1 A .
H H17 0.4351 0.8550 0.3721 0.087 Uiso calc R 1 . .
C C18 0.38074(16) 0.7911(5) 0.3388(3) 0.0573(15) Uani d . 1 . .
H H18 0.3709 0.8647 0.3131 0.069 Uiso calc R 1 A .
C C19 0.35611(14) 0.6903(5) 0.3410(3) 0.0425(11) Uani d . 1 A .
C C20 0.37058(14) 0.5844(5) 0.3788(3) 0.0457(12) Uani d . 1 . .
H H20 0.3537 0.5162 0.3813 0.055 Uiso calc R 1 A .
C C21 0.26767(15) 0.7612(5) 0.2192(3) 0.0457(12) Uani d . 1 . .
C C22 0.24313(15) 0.6617(5) 0.2244(3) 0.0516(13) Uani d . 1 . .
H H22 0.2525 0.5938 0.2555 0.062 Uiso calc R 1 . .
C C23 0.20544(17) 0.6604(6) 0.1849(3) 0.0596(15) Uani d . 1 . .
H H23 0.1886 0.5930 0.1891 0.072 Uiso calc R 1 . .
C C24 0.19255(19) 0.7583(7) 0.1393(3) 0.0735(19) Uani d . 1 . .
H H24 0.1665 0.7585 0.1124 0.088 Uiso calc R 1 . .
C C25 0.21640(19) 0.8555(6) 0.1317(3) 0.0660(17) Uani d . 1 . .
H H25 0.2068 0.9212 0.0992 0.079 Uiso calc R 1 . .
C C26 0.25438(17) 0.8588(5) 0.1710(3) 0.0531(14) Uani d . 1 . .
C C27 0.19379(19) 0.2689(5) 0.4603(4) 0.0676(17) Uani d . 1 . .
H H271 0.1876 0.3172 0.4163 0.101 Uiso calc R 1 . .
H H272 0.2104 0.3193 0.4976 0.101 Uiso calc R 1 . .
H H273 0.1698 0.2477 0.4738 0.101 Uiso calc R 1 . .
C C28 0.2687(2) 1.0449(6) 0.1137(3) 0.081(2) Uani d . 1 . .
H H281 0.2592 1.0045 0.0677 0.121 Uiso calc R 1 . .
H H282 0.2909 1.0983 0.1125 0.121 Uiso calc R 1 . .
H H283 0.2481 1.0965 0.1244 0.121 Uiso calc R 1 . .
C C29A 0.4745(7) 0.151(3) 0.4441(9) 0.104(5) Uani d PDU 0.401(8) A 1
H H291 0.5022 0.1578 0.4687 0.125 Uiso calc PR 0.401(8) A 1
H H292 0.4682 0.0605 0.4367 0.125 Uiso calc PR 0.401(8) A 1
C C30A 0.4676(6) 0.217(2) 0.3722(10) 0.123(4) Uani d PDU 0.401(8) A 1
H H301 0.4757 0.3057 0.3814 0.147 Uiso calc PR 0.401(8) A 1
H H302 0.4854 0.1786 0.3464 0.147 Uiso calc PR 0.401(8) A 1
C C31A 0.4272(6) 0.219(3) 0.3217(12) 0.147(4) Uani d PDU 0.401(8) A 1
H H311 0.4082 0.2621 0.3430 0.176 Uiso calc PR 0.401(8) A 1
H H312 0.4179 0.1323 0.3081 0.176 Uiso calc PR 0.401(8) A 1
C C32A 0.4340(9) 0.292(3) 0.2580(13) 0.166(7) Uani d PDU 0.401(8) A 1
H H321 0.4400 0.3800 0.2714 0.249 Uiso calc PR 0.401(8) A 1
H H322 0.4107 0.2883 0.2193 0.249 Uiso calc PR 0.401(8) A 1
H H323 0.4558 0.2547 0.2428 0.249 Uiso calc PR 0.401(8) A 1
C C29B 0.4633(5) 0.1640(18) 0.4227(7) 0.110(4) Uani d PDU 0.599(8) A 2
H H293 0.4836 0.2228 0.4158 0.132 Uiso calc PR 0.599(8) A 2
H H294 0.4755 0.0809 0.4353 0.132 Uiso calc PR 0.599(8) A 2
C C30B 0.4318(5) 0.1520(17) 0.3524(8) 0.135(4) Uani d PDU 0.599(8) A 2
H H303 0.4102 0.1032 0.3631 0.161 Uiso calc PR 0.599(8) A 2
H H304 0.4217 0.2379 0.3396 0.161 Uiso calc PR 0.599(8) A 2
C C31B 0.4400(6) 0.0947(19) 0.2865(9) 0.171(5) Uani d PDU 0.599(8) A 2
H H313 0.4490 0.0067 0.2948 0.205 Uiso calc PR 0.599(8) A 2
H H314 0.4595 0.1442 0.2699 0.205 Uiso calc PR 0.599(8) A 2
C C32B 0.3996(6) 0.101(2) 0.2330(11) 0.188(6) Uani d PDU 0.599(8) A 2
H H324 0.3816 0.1488 0.2539 0.282 Uiso calc PR 0.599(8) A 2
H H325 0.3897 0.0160 0.2217 0.282 Uiso calc PR 0.599(8) A 2
H H326 0.4023 0.1434 0.1898 0.282 Uiso calc PR 0.599(8) A 2
C C33A 0.4517(10) 0.2667(15) 0.6180(5) 0.096(4) Uani d PDU 0.50 A 1
H H331 0.4307 0.2293 0.6366 0.115 Uiso calc PR 0.50 A 1
H H332 0.4763 0.2255 0.6421 0.115 Uiso calc PR 0.50 A 1
C C34A 0.4544(5) 0.4080(13) 0.6348(6) 0.098(3) Uani d PDU 0.50 A 1
H H341 0.4752 0.4474 0.6165 0.118 Uiso calc PR 0.50 A 1
H H342 0.4297 0.4503 0.6131 0.118 Uiso calc PR 0.50 A 1
C C35A 0.4636(6) 0.4189(14) 0.7155(7) 0.123(4) Uani d PDU 0.50 A 1
H H351 0.4431 0.3766 0.7333 0.147 Uiso calc PR 0.50 A 1
H H352 0.4885 0.3767 0.7365 0.147 Uiso calc PR 0.50 A 1
C C36A 0.4660(6) 0.5578(15) 0.7375(10) 0.134(5) Uani d PDU 0.50 A 1
H H361 0.4558 0.6104 0.6960 0.200 Uiso calc PR 0.50 A 1
H H362 0.4931 0.5803 0.7581 0.200 Uiso calc PR 0.50 A 1
H H363 0.4508 0.5715 0.7724 0.200 Uiso calc PR 0.50 A 1
C C33B 0.4473(9) 0.2926(16) 0.6133(6) 0.098(4) Uani d PDU 0.50 A 2
H H333 0.4732 0.3318 0.6275 0.118 Uiso calc PR 0.50 A 2
H H334 0.4283 0.3612 0.6114 0.118 Uiso calc PR 0.50 A 2
C C34B 0.4437(5) 0.2066(16) 0.6743(9) 0.109(4) Uani d PDU 0.50 A 2
H H343 0.4216 0.1481 0.6591 0.131 Uiso calc PR 0.50 A 2
H H344 0.4397 0.2569 0.7146 0.131 Uiso calc PR 0.50 A 2
C C35B 0.4821(5) 0.1337(17) 0.6950(10) 0.130(5) Uani d PDU 0.50 A 2
H H353 0.4877 0.0947 0.6526 0.156 Uiso calc PR 0.50 A 2
H H354 0.5034 0.1921 0.7157 0.156 Uiso calc PR 0.50 A 2
C C36B 0.4791(6) 0.0312(18) 0.7489(11) 0.149(6) Uani d PDU 0.50 A 2
H H364 0.4785 0.0706 0.7939 0.223 Uiso calc PR 0.50 A 2
H H365 0.5016 -0.0245 0.7558 0.223 Uiso calc PR 0.50 A 2
H H366 0.4554 -0.0177 0.7314 0.223 Uiso calc PR 0.50 A 2

loop_
_atom_site_aniso_label
_atom_site_aniso_U_11
_atom_site_aniso_U_22
_atom_site_aniso_U_33
_atom_site_aniso_U_12
_atom_site_aniso_U_13
_atom_site_aniso_U_23
Sn1 0.0315(2) 0.0532(3) 0.0955(4) -0.00124(17) 0.00051(19) 0.0235(2)
O1 0.039(2) 0.047(2) 0.097(3) -0.0048(17) 0.009(2) 0.015(2)
O2 0.050(3) 0.059(3) 0.118(4) -0.005(2) 0.008(2) 0.022(3)
O3 0.064(3) 0.060(3) 0.094(3) -0.001(2) 0.013(2) 0.020(2)
O4 0.056(2) 0.047(2) 0.078(3) -0.0057(18) 0.023(2) -0.015(2)
O5 0.0328(18) 0.045(2) 0.081(3) -0.0064(16) 0.0025(17) 0.0121(18)
O6 0.032(2) 0.061(3) 0.137(4) -0.0022(18) -0.002(2) 0.039(3)
O7 0.027(2) 0.084(3) 0.184(6) -0.015(2) -0.005(3) 0.062(4)
O8 0.072(3) 0.049(2) 0.062(2) 0.019(2) 0.014(2) 0.0153(19)
N1 0.053(3) 0.043(3) 0.065(3) -0.009(2) 0.026(2) -0.011(2)
N2 0.052(3) 0.041(3) 0.070(3) -0.009(2) 0.030(2) -0.010(2)
N3 0.044(2) 0.044(2) 0.050(3) 0.0077(19) 0.002(2) 0.002(2)
N4 0.046(3) 0.043(2) 0.048(3) 0.0108(19) 0.007(2) 0.004(2)
C1 0.043(3) 0.051(3) 0.089(5) -0.001(3) 0.014(3) 0.012(3)
C2 0.051(3) 0.044(3) 0.071(4) -0.004(2) 0.020(3) 0.004(3)
C3 0.053(3) 0.057(4) 0.068(4) 0.002(3) 0.018(3) 0.009(3)
C4 0.079(4) 0.040(3) 0.072(4) -0.007(3) 0.033(3) 0.005(3)
C5 0.051(3) 0.041(3) 0.083(4) -0.007(2) 0.031(3) 0.003(3)
C6 0.058(3) 0.041(3) 0.057(3) -0.007(2) 0.026(3) -0.011(2)
C7 0.046(3) 0.041(3) 0.072(4) -0.002(2) 0.027(3) -0.003(3)
C8 0.049(3) 0.048(3) 0.062(3) -0.015(2) 0.024(3) -0.006(3)
C9 0.064(4) 0.051(3) 0.070(4) -0.012(3) 0.027(3) -0.016(3)
C10 0.059(4) 0.080(5) 0.070(4) -0.018(3) 0.015(3) -0.015(3)
C11 0.058(4) 0.077(5) 0.075(4) -0.005(3) 0.016(3) 0.004(4)
C12 0.056(4) 0.058(4) 0.075(4) -0.006(3) 0.027(3) 0.003(3)
C13 0.051(3) 0.047(3) 0.065(4) -0.014(3) 0.025(3) -0.007(3)
C14 0.032(3) 0.050(3) 0.078(4) -0.001(2) 0.003(3) 0.010(3)
C15 0.032(3) 0.043(3) 0.067(3) 0.003(2) 0.009(2) 0.014(2)
C16 0.034(3) 0.058(4) 0.105(5) 0.000(3) 0.007(3) 0.029(3)
C17 0.042(3) 0.060(4) 0.113(5) -0.006(3) 0.011(3) 0.032(4)
C18 0.053(3) 0.043(3) 0.075(4) 0.006(2) 0.013(3) 0.014(3)
C19 0.041(3) 0.040(3) 0.044(3) 0.007(2) 0.008(2) 0.002(2)
C20 0.035(3) 0.041(3) 0.057(3) -0.001(2) 0.004(2) 0.004(2)
C21 0.047(3) 0.047(3) 0.040(3) 0.015(2) 0.006(2) -0.001(2)
C22 0.052(3) 0.052(3) 0.048(3) 0.012(3) 0.008(3) -0.001(2)
C23 0.052(3) 0.069(4) 0.054(3) 0.000(3) 0.004(3) -0.007(3)
C24 0.054(4) 0.102(6) 0.056(4) 0.024(4) -0.004(3) -0.004(4)
C25 0.068(4) 0.072(4) 0.053(4) 0.027(3) 0.005(3) 0.012(3)
C26 0.060(4) 0.052(3) 0.045(3) 0.022(3) 0.010(3) 0.005(3)
C27 0.067(4) 0.050(3) 0.093(5) 0.000(3) 0.034(4) -0.010(3)
C28 0.115(6) 0.058(4) 0.072(4) 0.034(4) 0.029(4) 0.027(3)
C29A 0.094(9) 0.072(8) 0.169(11) 0.039(8) 0.076(8) 0.039(9)
C30A 0.131(8) 0.090(7) 0.170(10) 0.039(7) 0.082(8) 0.031(7)
C31A 0.166(9) 0.112(8) 0.177(10) 0.046(8) 0.072(8) 0.026(8)
C32A 0.179(13) 0.136(12) 0.191(13) 0.041(11) 0.059(12) 0.024(11)
C29B 0.108(8) 0.070(6) 0.172(10) 0.041(6) 0.076(7) 0.049(7)
C30B 0.159(8) 0.098(7) 0.169(9) 0.035(7) 0.082(7) 0.028(7)
C31B 0.192(10) 0.125(8) 0.201(11) 0.032(8) 0.060(8) 0.036(8)
C32B 0.209(13) 0.143(11) 0.205(13) 0.020(11) 0.038(11) 0.053(10)
C33A 0.087(7) 0.095(7) 0.091(6) -0.017(6) -0.005(5) 0.029(6)
C34A 0.091(7) 0.097(7) 0.096(6) -0.012(6) 0.002(6) 0.014(6)
C35A 0.120(9) 0.119(9) 0.110(8) 0.002(8) -0.009(8) -0.004(8)
C36A 0.136(11) 0.129(11) 0.119(10) -0.009(10) 0.000(9) -0.010(10)
C33B 0.088(7) 0.098(7) 0.097(6) -0.021(6) -0.001(6) 0.023(6)
C34B 0.106(7) 0.105(7) 0.108(7) -0.007(6) 0.009(6) 0.023(6)
C35B 0.141(10) 0.114(9) 0.122(9) 0.006(8) 0.010(8) 0.026(8)
C36B 0.171(12) 0.130(11) 0.132(11) 0.011(10) 0.012(11) 0.028(10)

loop_
_atom_type_symbol
_atom_type_description
_atom_type_scat_dispersion_real
_atom_type_scat_dispersion_imag
_atom_type_scat_source
C C 0.0033 0.0016
; International Tables for Crystallography (1992).
Vol. C, Tables 4.2.6.8 and 6.1.1.4
;
H H 0.0000 0.0000
; International Tables for Crystallography (1992).
Vol. C, Tables 4.2.6.8 and 6.1.1.4
;
N N 0.0061 0.0033
; International Tables for Crystallography (1992).
Vol. C, Tables 4.2.6.8 and 6.1.1.4
;
O O 0.0106 0.0060
; International Tables for Crystallography (1992).
Vol. C, Tables 4.2.6.8 and 6.1.1.4
;
Sn Sn -0.6537 1.4246
; International Tables for Crystallography (1992).
Vol. C, Tables 4.2.6.8 and 6.1.1.4
;

loop_
_geom_angle_atom_site_label_1
_geom_angle_atom_site_label_2
_geom_angle_atom_site_label_3
_geom_angle_site_symmetry_1
_geom_angle_site_symmetry_3
_geom_angle
_geom_angle_publ_flag
O1 Sn1 C29A . . 105.5(9) ?
O1 Sn1 O5 . . 81.84(14) ?
C29A Sn1 O5 . . 113.0(5) ?
O1 Sn1 C33B . . 103.6(8) ?
O5 Sn1 C33B . . 99.3(6) ?
O1 Sn1 C33A . . 102.9(8) ?
C29A Sn1 C33A . . 132.7(11) yes
O5 Sn1 C33A . . 107.8(6) ?
O1 Sn1 C29B . . 98.8(6) ?
O5 Sn1 C29B . . 100.1(4) ?
C33B Sn1 C29B . . 152.2(10) ?
O1 Sn1 O6 . . 137.01(13) ?
C29A Sn1 O6 . . 90.9(8) ?
O5 Sn1 O6 . . 55.23(12) yes
C33B Sn1 O6 . . 87.1(6) ?
C33A Sn1 O6 . . 93.3(5) ?
C29B Sn1 O6 . . 87.7(6) ?
O1 Sn1 O2 . . 54.41(13) yes
C29A Sn1 O2 . . 81.8(8) ?
O5 Sn1 O2 . . 136.25(13) ?
C33B Sn1 O2 . . 92.3(5) ?
C33A Sn1 O2 . . 85.0(5) ?
C29B Sn1 O2 . . 87.3(6) ?
O6 Sn1 O2 . . 168.28(13) yes
O1 Sn1 O5 . . 81.86(13) yes
O1 Sn1 O7 . 5_666 164.01(13) ?
C29A Sn1 O7 . 5_666 69.4(9) ?
O5 Sn1 O7 . 5_666 114.15(12) ?
C33B Sn1 O7 . 5_666 74.6(9) ?
C33A Sn1 O7 . 5_666 72.9(9) ?
C29B Sn1 O7 . 5_666 79.3(6) ?
O6 Sn1 O7 . 5_666 58.97(12) ?
O2 Sn1 O7 . 5_666 109.60(12) ?
C1 O1 Sn1 . . 103.8(3) ?
C1 O2 Sn1 . . 82.2(3) ?
C3 O3 H3 . . 109.5 ?
C13 O4 C27 . . 117.1(5) ?
C14 O5 Sn1 . . 102.2(3) ?
C14 O6 Sn1 . . 84.2(3) ?
C16 O7 Sn1 . 5_666 160.1(4) ?
C16 O7 H7 . . 109.5 ?
Sn1 O7 H7 5_666 . 88.4 ?
C26 O8 C28 . . 117.7(5) ?
N2 N1 C6 . . 114.3(4) ?
N1 N2 C8 . . 113.6(4) ?
N4 N3 C19 . . 113.2(4) ?
N3 N4 C21 . . 113.6(4) ?
O2 C1 O1 . . 119.6(5) ?
O2 C1 C2 . . 122.4(5) ?
O1 C1 C2 . . 118.0(5) ?
C7 C2 C3 . . 119.8(5) ?
C7 C2 C1 . . 120.4(5) ?
C3 C2 C1 . . 119.7(5) ?
O3 C3 C4 . . 119.3(5) ?
O3 C3 C2 . . 122.7(5) ?
C4 C3 C2 . . 118.0(6) ?
C5 C4 C3 . . 122.2(6) ?
C5 C4 H4 . . 118.9 ?
C3 C4 H4 . . 118.9 ?
C4 C5 C6 . . 120.4(5) ?
C4 C5 H5 . . 119.8 ?
C6 C5 H5 . . 119.8 ?
C7 C6 N1 . . 124.2(5) ?
C7 C6 C5 . . 118.9(5) ?
N1 C6 C5 . . 116.9(5) ?
C2 C7 C6 . . 120.7(5) ?
C2 C7 H71 . . 119.7 ?
C6 C7 H71 . . 119.7 ?
C9 C8 C13 . . 119.1(5) ?
C9 C8 N2 . . 123.7(5) ?
C13 C8 N2 . . 117.1(5) ?
C10 C9 C8 . . 120.5(6) ?
C10 C9 H9 . . 119.7 ?
C8 C9 H9 . . 119.7 ?
C9 C10 C11 . . 120.0(6) ?
C9 C10 H10 . . 120.0 ?
C11 C10 H10 . . 120.0 ?
C10 C11 C12 . . 119.9(6) ?
C10 C11 H11 . . 120.1 ?
C12 C11 H11 . . 120.1 ?
C13 C12 C11 . . 120.2(6) ?
C13 C12 H12 . . 119.9 ?
C11 C12 H12 . . 119.9 ?
O4 C13 C12 . . 123.8(5) ?
O4 C13 C8 . . 116.0(5) ?
C12 C13 C8 . . 120.2(5) ?
O6 C14 O5 . . 118.4(5) ?
O6 C14 C15 . . 120.7(5) ?
O5 C14 C15 . . 120.9(4) ?
C16 C15 C20 . . 118.9(5) ?
C16 C15 C14 . . 121.5(5) ?
C20 C15 C14 . . 119.6(4) ?
O7 C16 C15 . . 123.0(5) ?
O7 C16 C17 . . 117.2(5) ?
C15 C16 C17 . . 119.8(5) ?
C18 C17 C16 . . 120.5(5) ?
C18 C17 H17 . . 119.7 ?
C16 C17 H17 . . 119.7 ?
C17 C18 C19 . . 120.5(5) ?
C17 C18 H18 . . 119.8 ?
C19 C18 H18 . . 119.8 ?
C20 C19 C18 . . 119.3(5) ?
C20 C19 N3 . . 115.9(4) ?
C18 C19 N3 . . 124.7(5) ?
C19 C20 C15 . . 120.9(5) ?
C19 C20 H20 . . 119.5 ?
C15 C20 H20 . . 119.5 ?
C22 C21 C26 . . 119.7(5) ?
C22 C21 N4 . . 124.0(5) ?
C26 C21 N4 . . 116.3(5) ?
C23 C22 C21 . . 120.8(5) ?
C23 C22 H22 . . 119.6 ?
C21 C22 H22 . . 119.6 ?
C24 C23 C22 . . 118.8(6) ?
C24 C23 H23 . . 120.6 ?
C22 C23 H23 . . 120.6 ?
C25 C24 C23 . . 121.6(6) ?
C25 C24 H24 . . 119.2 ?
C23 C24 H24 . . 119.2 ?
C24 C25 C26 . . 120.5(6) ?
C24 C25 H25 . . 119.7 ?
C26 C25 H25 . . 119.7 ?
O8 C26 C25 . . 125.0(5) ?
O8 C26 C21 . . 116.4(5) ?
C25 C26 C21 . . 118.6(6) ?
O4 C27 H271 . . 109.5 ?
O4 C27 H272 . . 109.5 ?
H271 C27 H272 . . 109.5 ?
O4 C27 H273 . . 109.5 ?
H271 C27 H273 . . 109.5 ?
H272 C27 H273 . . 109.5 ?
O8 C28 H281 . . 109.5 ?
O8 C28 H282 . . 109.5 ?
H281 C28 H282 . . 109.5 ?
O8 C28 H283 . . 109.5 ?
H281 C28 H283 . . 109.5 ?
H282 C28 H283 . . 109.5 ?
C30A C29A Sn1 . . 111.7(12) ?
C30A C29A H291 . . 109.3 ?
Sn1 C29A H291 . . 109.3 ?
C30A C29A H292 . . 109.3 ?
Sn1 C29A H292 . . 109.3 ?
H291 C29A H292 . . 107.9 ?
C31A C30A C29A . . 120.7(14) ?
C31A C30A H301 . . 107.1 ?
C29A C30A H301 . . 107.1 ?
C31A C30A H302 . . 107.1 ?
C29A C30A H302 . . 107.1 ?
H301 C30A H302 . . 106.8 ?
C30A C31A C32A . . 102.6(14) ?
C30A C31A H311 . . 111.3 ?
C32A C31A H311 . . 111.3 ?
C30A C31A H312 . . 111.3 ?
C32A C31A H312 . . 111.3 ?
H311 C31A H312 . . 109.2 ?
C30B C29B Sn1 . . 112.7(10) ?
C30B C29B H293 . . 109.0 ?
Sn1 C29B H293 . . 109.0 ?
C30B C29B H294 . . 109.0 ?
Sn1 C29B H294 . . 109.0 ?
H293 C29B H294 . . 107.8 ?
C31B C30B C29B . . 122.5(12) ?
C31B C30B H303 . . 106.7 ?
C29B C30B H303 . . 106.7 ?
C31B C30B H304 . . 106.7 ?
C29B C30B H304 . . 106.7 ?
H303 C30B H304 . . 106.6 ?
C30B C31B C32B . . 102.4(14) ?
C30B C31B H313 . . 111.3 ?
C32B C31B H313 . . 111.3 ?
C30B C31B H314 . . 111.3 ?
C32B C31B H314 . . 111.3 ?
H313 C31B H314 . . 109.2 ?
C31B C32B H324 . . 109.5 ?
C31B C32B H325 . . 109.5 ?
H324 C32B H325 . . 109.5 ?
C31B C32B H326 . . 109.5 ?
H324 C32B H326 . . 109.5 ?
H325 C32B H326 . . 109.5 ?
C34A C33A Sn1 . . 112.5(9) ?
C34A C33A H331 . . 109.1 ?
Sn1 C33A H331 . . 109.1 ?
C34A C33A H332 . . 109.1 ?
Sn1 C33A H332 . . 109.1 ?
H331 C33A H332 . . 107.8 ?
C35A C34A C33A . . 106.3(10) ?
C35A C34A H341 . . 110.5 ?
C33A C34A H341 . . 110.5 ?
C35A C34A H342 . . 110.5 ?
C33A C34A H342 . . 110.5 ?
H341 C34A H342 . . 108.7 ?
C36A C35A C34A . . 110.1(12) ?
C36A C35A H351 . . 109.6 ?
C34A C35A H351 . . 109.6 ?
C36A C35A H352 . . 109.6 ?
C34A C35A H352 . . 109.6 ?
H351 C35A H352 . . 108.2 ?
C34B C33B Sn1 . . 123.9(13) ?
C34B C33B H333 . . 106.4 ?
Sn1 C33B H333 . . 106.4 ?
C34B C33B H334 . . 106.4 ?
Sn1 C33B H334 . . 106.4 ?
H333 C33B H334 . . 106.4 ?
C33B C34B C35B . . 105.6(12) ?
C33B C34B H343 . . 110.6 ?
C35B C34B H343 . . 110.6 ?
C33B C34B H344 . . 110.6 ?
C35B C34B H344 . . 110.6 ?
H343 C34B H344 . . 108.8 ?
C36B C35B C34B . . 109.5(12) ?
C36B C35B H353 . . 109.8 ?
C34B C35B H353 . . 109.8 ?
C36B C35B H354 . . 109.8 ?
C34B C35B H354 . . 109.8 ?
H353 C35B H354 . . 108.2 ?
C35B C36B H364 . . 109.5 ?
C35B C36B H365 . . 109.5 ?
H364 C36B H365 . . 109.5 ?
C35B C36B H366 . . 109.5 ?
H364 C36B H366 . . 109.5 ?
H365 C36B H366 . . 109.5 ?

loop_
_geom_bond_atom_site_label_1
_geom_bond_atom_site_label_2
_geom_bond_site_symmetry_2
_geom_bond_distance
_geom_bond_publ_flag
Sn1 O1 . 2.109(3) yes
Sn1 C29A . 2.112(11) yes
Sn1 O5 . 2.116(3) yes
Sn1 C33B . 2.122(10) yes
Sn1 C33A . 2.127(10) yes
Sn1 C29B . 2.139(10) yes
Sn1 O6 . 2.517(4) yes
Sn1 O2 . 2.597(4) yes
Sn1 O7 5_666 3.192(4) yes
O1 C1 . 1.294(7) ?
O2 C1 . 1.246(7) ?
O3 C3 . 1.339(7) ?
O3 H3 . 0.8400 ?
O4 C13 . 1.371(6) ?
O4 C27 . 1.436(7) ?
O5 C14 . 1.281(6) ?
O6 C14 . 1.253(6) ?
O7 C16 . 1.347(7) ?
O7 H7 . 0.8400 ?
O8 C26 . 1.353(7) ?
O8 C28 . 1.439(7) ?
N1 N2 . 1.261(6) ?
N1 C6 . 1.406(7) ?
N2 C8 . 1.427(7) ?
N3 N4 . 1.261(6) ?
N3 C19 . 1.426(6) ?
N4 C21 . 1.418(6) ?
C1 C2 . 1.478(8) ?
C2 C7 . 1.386(8) ?
C2 C3 . 1.415(8) ?
C3 C4 . 1.395(8) ?
C4 C5 . 1.342(8) ?
C4 H4 . 0.9500 ?
C5 C6 . 1.409(8) ?
C5 H5 . 0.9500 ?
C6 C7 . 1.390(7) ?
C7 H71 . 0.9500 ?
C8 C9 . 1.385(7) ?
C8 C13 . 1.395(8) ?
C9 C10 . 1.378(8) ?
C9 H9 . 0.9500 ?
C10 C11 . 1.382(9) ?
C10 H10 . 0.9500 ?
C11 C12 . 1.384(9) ?
C11 H11 . 0.9500 ?
C12 C13 . 1.373(8) ?
C12 H12 . 0.9500 ?
C14 C15 . 1.459(7) ?
C15 C16 . 1.386(7) ?
C15 C20 . 1.397(7) ?
C16 C17 . 1.397(8) ?
C17 C18 . 1.358(8) ?
C17 H17 . 0.9500 ?
C18 C19 . 1.393(7) ?
C18 H18 . 0.9500 ?
C19 C20 . 1.377(7) ?
C20 H20 . 0.9500 ?
C21 C22 . 1.392(8) ?
C21 C26 . 1.405(7) ?
C22 C23 . 1.377(7) ?
C22 H22 . 0.9500 ?
C23 C24 . 1.375(9) ?
C23 H23 . 0.9500 ?
C24 C25 . 1.369(9) ?
C24 H24 . 0.9500 ?
C25 C26 . 1.385(8) ?
C25 H25 . 0.9500 ?
C27 H271 . 0.9800 ?
C27 H272 . 0.9800 ?
C27 H273 . 0.9800 ?
C28 H281 . 0.9800 ?
C28 H282 . 0.9800 ?
C28 H283 . 0.9800 ?
C29A C30A . 1.538(8) ?
C29A H291 . 0.9900 ?
C29A H292 . 0.9900 ?
C30A C31A . 1.535(8) ?
C30A H301 . 0.9900 ?
C30A H302 . 0.9900 ?
C31A C32A . 1.539(9) ?
C31A H311 . 0.9900 ?
C31A H312 . 0.9900 ?
C32A H321 . 0.9800 ?
C32A H322 . 0.9800 ?
C32A H323 . 0.9800 ?
C29B C30B . 1.556(12) ?
C29B H293 . 0.9900 ?
C29B H294 . 0.9900 ?
C30B C31B . 1.517(12) ?
C30B H303 . 0.9900 ?
C30B H304 . 0.9900 ?
C31B C32B . 1.560(12) ?
C31B H313 . 0.9900 ?
C31B H314 . 0.9900 ?
C32B H324 . 0.9800 ?
C32B H325 . 0.9800 ?
C32B H326 . 0.9800 ?
C33A C34A . 1.536(9) ?
C33A H331 . 0.9900 ?
C33A H332 . 0.9900 ?
C34A C35A . 1.536(8) ?
C34A H341 . 0.9900 ?
C34A H342 . 0.9900 ?
C35A C36A . 1.535(8) ?
C35A H351 . 0.9900 ?
C35A H352 . 0.9900 ?
C36A H361 . 0.9800 ?
C36A H362 . 0.9800 ?
C36A H363 . 0.9800 ?
C33B C34B . 1.533(12) ?
C33B H333 . 0.9900 ?
C33B H334 . 0.9900 ?
C34B C35B . 1.538(12) ?
C34B H343 . 0.9900 ?
C34B H344 . 0.9900 ?
C35B C36B . 1.537(12) ?
C35B H353 . 0.9900 ?
C35B H354 . 0.9900 ?
C36B H364 . 0.9800 ?
C36B H365 . 0.9800 ?
C36B H366 . 0.9800 ?

loop_
_geom_hbond_atom_site_label_D
_geom_hbond_atom_site_label_H
_geom_hbond_atom_site_label_A
_geom_hbond_site_symmetry_A
_geom_hbond_distance_DH
_geom_hbond_distance_HA
_geom_hbond_distance_DA
_geom_hbond_angle_DHA
_geom_hbond_publ_flag
O3 H3 O2 . 0.84 1.93 2.613(6) 138 yes
O7 H7 O6 . 0.84 2.01 2.603(6) 127 yes
O7 H7 O6 5_666 0.84 2.39 2.871(6) 117 yes
C22 H22 O8 4_545 0.95 2.62 3.334(7) 134 yes
C27 H271 O8 4_545 0.98 2.62 3.449(8) 142 yes
C27 H272 O4 7_556 0.98 2.67 3.434(8) 136 yes
C32B H326 O3 6_555 0.98 2.69 3.67(2) 170 yes
C33B H333 O7 5_666 0.99 2.64 3.33(3) 127 yes

loop_
_geom_torsion_atom_site_label_1
_geom_torsion_atom_site_label_2
_geom_torsion_atom_site_label_3
_geom_torsion_atom_site_label_4
_geom_torsion
C29A Sn1 O1 C1 67.4(7)
O5 Sn1 O1 C1 179.1(4)
C33B Sn1 O1 C1 -83.3(7)
C33A Sn1 O1 C1 -74.4(7)
C29B Sn1 O1 C1 80.0(6)
O6 Sn1 O1 C1 176.2(4)
O2 Sn1 O1 C1 -0.3(4)
O1 Sn1 O2 C1 0.3(4)
C29A Sn1 O2 C1 -115.5(8)
O5 Sn1 O2 C1 -0.6(5)
C33B Sn1 O2 C1 105.4(9)
C33A Sn1 O2 C1 110.0(10)
C29B Sn1 O2 C1 -102.5(6)
O6 Sn1 O2 C1 -167.8(8)
O1 Sn1 O5 C14 -176.0(4)
C29A Sn1 O5 C14 -72.5(11)
C33B Sn1 O5 C14 81.4(9)
C33A Sn1 O5 C14 83.0(9)
C29B Sn1 O5 C14 -78.5(7)
O6 Sn1 O5 C14 1.6(4)
O2 Sn1 O5 C14 -175.3(3)
O1 Sn1 O6 C14 1.9(5)
C29A Sn1 O6 C14 116.1(7)
O5 Sn1 O6 C14 -1.6(4)
C33B Sn1 O6 C14 -105.0(9)
C33A Sn1 O6 C14 -111.0(10)
C29B Sn1 O6 C14 102.4(6)
O2 Sn1 O6 C14 167.6(7)
C6 N1 N2 C8 175.3(4)
C19 N3 N4 C21 177.3(4)
Sn1 O2 C1 O1 -0.4(6)
Sn1 O2 C1 C2 179.9(6)
Sn1 O1 C1 O2 0.5(7)
Sn1 O1 C1 C2 -179.8(5)
O2 C1 C2 C7 -176.9(6)
O1 C1 C2 C7 3.4(9)
O2 C1 C2 C3 1.9(10)
O1 C1 C2 C3 -177.7(6)
C7 C2 C3 O3 177.9(6)
C1 C2 C3 O3 -1.0(9)
C7 C2 C3 C4 -0.9(9)
C1 C2 C3 C4 -179.8(5)
O3 C3 C4 C5 -178.1(6)
C2 C3 C4 C5 0.7(9)
C3 C4 C5 C6 0.0(9)
N2 N1 C6 C7 -24.0(7)
N2 N1 C6 C5 157.5(5)
C4 C5 C6 C7 -0.5(8)
C4 C5 C6 N1 178.0(5)
C3 C2 C7 C6 0.3(8)
C1 C2 C7 C6 179.2(5)
N1 C6 C7 C2 -178.1(5)
C5 C6 C7 C2 0.4(8)
N1 N2 C8 C9 -28.8(7)
N1 N2 C8 C13 154.5(5)
C13 C8 C9 C10 -1.1(8)
N2 C8 C9 C10 -177.8(5)
C8 C9 C10 C11 0.1(9)
C9 C10 C11 C12 0.3(10)
C10 C11 C12 C13 0.3(9)
C27 O4 C13 C12 -6.8(8)
C27 O4 C13 C8 174.7(5)
C11 C12 C13 O4 -179.7(5)
C11 C12 C13 C8 -1.3(8)
C9 C8 C13 O4 -179.7(5)
N2 C8 C13 O4 -2.9(7)
C9 C8 C13 C12 1.7(8)
N2 C8 C13 C12 178.6(5)
Sn1 O6 C14 O5 2.5(5)
Sn1 O6 C14 C15 -176.0(6)
Sn1 O5 C14 O6 -3.0(7)
Sn1 O5 C14 C15 175.5(5)
O6 C14 C15 C16 -3.0(10)
O5 C14 C15 C16 178.6(6)
O6 C14 C15 C20 176.3(6)
O5 C14 C15 C20 -2.1(9)
C20 C15 C16 O7 -179.5(6)
C14 C15 C16 O7 -0.2(11)
C20 C15 C16 C17 0.2(10)
C14 C15 C16 C17 179.4(6)
O7 C16 C17 C18 178.5(7)
C15 C16 C17 C18 -1.3(11)
C16 C17 C18 C19 1.0(11)
C17 C18 C19 C20 0.4(9)
C17 C18 C19 N3 -178.0(6)
N4 N3 C19 C20 -162.8(5)
N4 N3 C19 C18 15.6(7)
C18 C19 C20 C15 -1.5(8)
N3 C19 C20 C15 177.0(5)
C16 C15 C20 C19 1.2(9)
C14 C15 C20 C19 -178.1(5)
N3 N4 C21 C22 -10.1(7)
N3 N4 C21 C26 173.3(4)
C26 C21 C22 C23 -2.8(8)
N4 C21 C22 C23 -179.3(5)
C21 C22 C23 C24 1.1(8)
C22 C23 C24 C25 0.9(9)
C23 C24 C25 C26 -1.0(10)
C28 O8 C26 C25 -6.1(8)
C28 O8 C26 C21 174.2(5)
C24 C25 C26 O8 179.6(6)
C24 C25 C26 C21 -0.7(9)
C22 C21 C26 O8 -177.7(5)
N4 C21 C26 O8 -0.9(7)
C22 C21 C26 C25 2.5(8)
N4 C21 C26 C25 179.3(5)
O1 Sn1 C29A C30A 92.9(18)
O5 Sn1 C29A C30A 5(2)
C33A Sn1 C29A C30A -142.2(13)
O6 Sn1 C29A C30A -46.9(18)
O2 Sn1 C29A C30A 142.3(18)
Sn1 C29A C30A C31A -60(3)
C29A C30A C31A C32A -179(2)
O1 Sn1 C29B C30B 42.7(14)
O5 Sn1 C29B C30B -40.5(14)
C33B Sn1 C29B C30B -174.0(13)
O6 Sn1 C29B C30B -94.6(13)
O2 Sn1 C29B C30B 96.1(14)
Sn1 C29B C30B C31B -173.6(15)
C29B C30B C31B C32B 178.5(18)
O1 Sn1 C33A C34A -123.3(19)
C29A Sn1 C33A C34A 111(2)
O5 Sn1 C33A C34A -38(2)
O6 Sn1 C33A C34A 17(2)
O2 Sn1 C33A C34A -175(2)
Sn1 C33A C34A C35A -178.5(15)
C33A C34A C35A C36A -179(2)
O1 Sn1 C33B C34B 47.2(19)
O5 Sn1 C33B C34B 131.0(17)
C29B Sn1 C33B C34B -95(3)
O6 Sn1 C33B C34B -175.0(19)
O2 Sn1 C33B C34B -6.7(19)
Sn1 C33B C34B C35B 78(2)
C33B C34B C35B C36B -172.0(17)
